data_4103002
loop_
_publ_author_name
'Yajing Lian'
'Laura C. Miller'
'Stephen Born'
'Richmond Sarpong'
'Huw M. L. Davies'

_publ_section_title
;
 Catalyst-Controlled Formal [4 + 3] Cycloaddition Applied to the Total
 Synthesis of (+)-Barekoxide and (-)-Barekol
;
_journal_name_full 'Journal of the American Chemical Society'
_journal_page_first 12422
_journal_page_last 12425
_journal_paper_doi 10.1021/ja103916t
_journal_volume 132
_journal_year 2010
_chemical_absolute_configuration ad
_chemical_formula_moiety 'C20 H34 O'
_chemical_formula_sum 'C20 H34 O'
_chemical_formula_weight 290.47
_chemical_name_systematic
; 
 ? 
;
_space_group_IT_number 1
_symmetry_cell_setting triclinic
_symmetry_space_group_name_Hall 'P 1'
_symmetry_space_group_name_H-M 'P 1'
_atom_sites_solution_hydrogens geom
_atom_sites_solution_primary direct
_atom_sites_solution_secondary difmap
_audit_creation_method SHELXL-97
_cell_angle_alpha 80.027(2)
_cell_angle_beta 86.454(2)
_cell_angle_gamma 67.354(2)
_cell_formula_units_Z 2
_cell_length_a 6.0927(2)
_cell_length_b 7.3057(3)
_cell_length_c 21.0808(8)
_cell_measurement_reflns_used 4162
_cell_measurement_temperature 173(2)
_cell_measurement_theta_max 69.02
_cell_measurement_theta_min 4.26
_cell_volume 852.89(6)
_computing_cell_refinement 'Bruker SMART'
_computing_data_collection 'Bruker SMART'
_computing_data_reduction 'Bruker SAINT'
_computing_molecular_graphics 'Bruker SHELXTL'
_computing_publication_material 'Bruker SHELXTL'
_computing_structure_refinement 'SHELXL-97 (Sheldrick, 1997)'
_computing_structure_solution 'SHELXS-97 (Sheldrick, 1990)'
_diffrn_ambient_temperature 173(2)
_diffrn_measured_fraction_theta_full 0.841
_diffrn_measured_fraction_theta_max 0.841
_diffrn_measurement_device_type 'CCD area detector'
_diffrn_measurement_method 'phi and omega scans'
_diffrn_radiation_monochromator graphite
_diffrn_radiation_source 'fine-focus sealed tube'
_diffrn_radiation_type CuK\a
_diffrn_radiation_wavelength 1.54178
_diffrn_reflns_av_R_equivalents 0.0131
_diffrn_reflns_av_sigmaI/netI 0.0162
_diffrn_reflns_limit_h_max 7
_diffrn_reflns_limit_h_min -6
_diffrn_reflns_limit_k_max 7
_diffrn_reflns_limit_k_min -8
_diffrn_reflns_limit_l_max 24
_diffrn_reflns_limit_l_min -24
_diffrn_reflns_number 5328
_diffrn_reflns_theta_full 65.87
_diffrn_reflns_theta_max 65.87
_diffrn_reflns_theta_min 2.13
_exptl_absorpt_coefficient_mu 0.498
_exptl_absorpt_correction_T_max 0.9755
_exptl_absorpt_correction_T_min 0.8609
_exptl_absorpt_correction_type multi-scan
_exptl_absorpt_process_details SADABS
_exptl_crystal_colour colourless
_exptl_crystal_density_diffrn 1.131
_exptl_crystal_density_method 'not measured'
_exptl_crystal_description plate
_exptl_crystal_F_000 324
_exptl_crystal_size_max 0.31
_exptl_crystal_size_mid 0.26
_exptl_crystal_size_min 0.05
_refine_diff_density_max 0.239
_refine_diff_density_min -0.232
_refine_diff_density_rms 0.045
_refine_ls_abs_structure_details 'Flack H D (1983), Acta Cryst. A39, 876-881'
_refine_ls_abs_structure_Flack 0.0(3)
_refine_ls_extinction_method none
_refine_ls_goodness_of_fit_ref 1.040
_refine_ls_hydrogen_treatment constr
_refine_ls_matrix_type full
_refine_ls_number_parameters 379
_refine_ls_number_reflns 3290
_refine_ls_number_restraints 3
_refine_ls_restrained_S_all 1.040
_refine_ls_R_factor_all 0.0390
_refine_ls_R_factor_gt 0.0389
_refine_ls_shift/su_max 0.001
_refine_ls_shift/su_mean 0.000
_refine_ls_structure_factor_coef Fsqd
_refine_ls_weighting_details 'calc w=1/[\s^2^(Fo^2^)+(0.0815P)^2^+0.1440P] where P=(Fo^2^+2Fc^2^)/3'
_refine_ls_weighting_scheme calc
_refine_ls_wR_factor_gt 0.1081
_refine_ls_wR_factor_ref 0.1082
_reflns_number_gt 3277
_reflns_number_total 3290
_reflns_threshold_expression >2sigma(I)
_cod_data_source_file ja103916t_si_002.cif
_cod_data_source_block barekols
_cod_database_code 4103002

loop_
_symmetry_equiv_pos_as_xyz
'x, y, z'

loop_
_atom_site_label
_atom_site_type_symbol
_atom_site_fract_x
_atom_site_fract_y
_atom_site_fract_z
_atom_site_U_iso_or_equiv
_atom_site_adp_type
_atom_site_occupancy
_atom_site_symmetry_multiplicity
_atom_site_calc_flag
_atom_site_refinement_flags
C1 C 0.2486(5) 0.4224(4) 0.71353(11) 0.0301(5) Uani 1 1 d .
H1A H 0.3441 0.4857 0.7318 0.036 Uiso 1 1 calc R
C2 C 0.4132(5) 0.2290(3) 0.69302(11) 0.0295(5) Uani 1 1 d .
C3 C 0.3246(5) 0.1522(4) 0.64275(12) 0.0349(6) Uani 1 1 d .
H3A H 0.1529 0.1816 0.6496 0.042 Uiso 1 1 calc R
H3B H 0.4085 0.0044 0.6477 0.042 Uiso 1 1 calc R
C4 C 0.3619(5) 0.2463(3) 0.57365(11) 0.0308(5) Uani 1 1 d .
H4A H 0.3444 0.1621 0.5437 0.037 Uiso 1 1 calc R
H4B H 0.5281 0.2383 0.5703 0.037 Uiso 1 1 calc R
C5 C 0.1968(4) 0.4662(3) 0.54971(10) 0.0229(5) Uani 1 1 d .
H5A H 0.0324 0.4662 0.5533 0.027 Uiso 1 1 calc R
C6 C 0.2320(4) 0.5295(3) 0.47546(10) 0.0218(5) Uani 1 1 d .
C7 C 0.1808(5) 0.3857(3) 0.43774(11) 0.0275(5) Uani 1 1 d .
H7A H 0.3108 0.2514 0.4464 0.033 Uiso 1 1 calc R
H7B H 0.0314 0.3711 0.4540 0.033 Uiso 1 1 calc R
C8 C 0.1580(5) 0.4571(4) 0.36497(12) 0.0321(5) Uani 1 1 d .
H8A H 0.3122 0.4590 0.3478 0.039 Uiso 1 1 calc R
H8B H 0.1198 0.3612 0.3443 0.039 Uiso 1 1 calc R
C9 C -0.0330(5) 0.6644(4) 0.34823(11) 0.0309(5) Uani 1 1 d .
H9A H -0.1892 0.6579 0.3610 0.037 Uiso 1 1 calc R
H9B H -0.0359 0.7065 0.3009 0.037 Uiso 1 1 calc R
C10 C 0.0016(4) 0.8247(4) 0.38088(11) 0.0274(5) Uani 1 1 d .
C11 C 0.0395(4) 0.7445(3) 0.45441(11) 0.0238(5) Uani 1 1 d .
H11A H -0.1140 0.7320 0.4693 0.029 Uiso 1 1 calc R
C12 C 0.0641(5) 0.8935(3) 0.49339(12) 0.0287(5) Uani 1 1 d .
H12A H 0.2246 0.8976 0.4871 0.034 Uiso 1 1 calc R
H12B H -0.0545 1.0298 0.4782 0.034 Uiso 1 1 calc R
C13 C 0.0256(5) 0.8310(3) 0.56456(12) 0.0302(5) Uani 1 1 d .
H13A H -0.1395 0.8372 0.5704 0.036 Uiso 1 1 calc R
H13B H 0.0422 0.9296 0.5888 0.036 Uiso 1 1 calc R
C14 C 0.1968(4) 0.6195(3) 0.59388(11) 0.0242(5) Uani 1 1 d .
C15 C 0.0863(4) 0.5743(3) 0.66010(11) 0.0284(5) Uani 1 1 d .
H15A H 0.0079 0.7030 0.6766 0.034 Uiso 1 1 calc R
H15B H -0.0401 0.5267 0.6526 0.034 Uiso 1 1 calc R
C16 C 0.6262(6) 0.1356(4) 0.71979(14) 0.0433(6) Uani 1 1 d .
H16 H 0.7369 0.0109 0.7123 0.052 Uiso 1 1 d R
H16A H 0.6956 0.1937 0.7516 0.052 Uiso 1 1 d R
C17 C 0.4880(4) 0.5157(4) 0.46039(12) 0.0289(5) Uani 1 1 d .
H17A H 0.5033 0.5555 0.4140 0.043 Uiso 1 1 calc R
H17B H 0.5995 0.3772 0.4737 0.043 Uiso 1 1 calc R
H17C H 0.5240 0.6056 0.4838 0.043 Uiso 1 1 calc R
C18 C 0.2034(5) 0.8838(4) 0.34813(12) 0.0344(6) Uani 1 1 d .
H18A H 0.1669 0.9328 0.3022 0.052 Uiso 1 1 calc R
H18B H 0.3533 0.7661 0.3532 0.052 Uiso 1 1 calc R
H18C H 0.2182 0.9899 0.3682 0.052 Uiso 1 1 calc R
C19 C -0.2278(5) 1.0127(4) 0.37030(13) 0.0404(6) Uani 1 1 d .
H19A H -0.2524 1.0640 0.3241 0.061 Uiso 1 1 calc R
H19B H -0.2152 1.1160 0.3923 0.061 Uiso 1 1 calc R
H19C H -0.3626 0.9786 0.3877 0.061 Uiso 1 1 calc R
C20 C 0.4433(5) 0.6231(4) 0.60366(12) 0.0310(5) Uani 1 1 d .
H20A H 0.4286 0.7219 0.6314 0.046 Uiso 1 1 calc R
H20B H 0.5077 0.6599 0.5618 0.046 Uiso 1 1 calc R
H20C H 0.5506 0.4897 0.6240 0.046 Uiso 1 1 calc R
O1 O 0.0882(4) 0.3798(3) 0.76269(9) 0.0441(5) Uani 1 1 d .
H1O H 0.1774 0.2822 0.7866 0.053 Uiso 1 1 d R
C1B C 0.6142(4) 0.6942(4) -0.16448(11) 0.0283(5) Uani 1 1 d .
H1BA H 0.7425 0.7480 -0.1651 0.034 Uiso 1 1 calc R
C2B C 0.3762(5) 0.8572(4) -0.15433(11) 0.0312(5) Uani 1 1 d .
C3B C 0.3732(7) 0.9873(5) -0.10718(13) 0.0533(9) Uani 1 1 d .
H3B1 H 0.2147 1.0291 -0.0866 0.064 Uiso 1 1 calc R
H3B2 H 0.3884 1.1104 -0.1316 0.064 Uiso 1 1 calc R
C4B C 0.5579(6) 0.9036(4) -0.05418(12) 0.0365(6) Uani 1 1 d .
H4BA H 0.5239 1.0036 -0.0249 0.044 Uiso 1 1 calc R
H4BB H 0.7158 0.8844 -0.0736 0.044 Uiso 1 1 calc R
C5B C 0.5692(4) 0.7012(3) -0.01389(10) 0.0230(5) Uani 1 1 d .
H5BA H 0.4097 0.6964 -0.0192 0.028 Uiso 1 1 calc R
C6B C 0.5963(4) 0.6939(3) 0.06054(10) 0.0223(5) Uani 1 1 d .
C7B C 0.3733(4) 0.8628(3) 0.08249(11) 0.0267(5) Uani 1 1 d .
H7BA H 0.3803 0.9949 0.0645 0.032 Uiso 1 1 calc R
H7BB H 0.2292 0.8576 0.0649 0.032 Uiso 1 1 calc R
C8B C 0.3524(5) 0.8448(4) 0.15630(11) 0.0327(5) Uani 1 1 d .
H8BA H 0.4890 0.8620 0.1739 0.039 Uiso 1 1 calc R
H8BB H 0.2049 0.9529 0.1676 0.039 Uiso 1 1 calc R
C9B C 0.3478(4) 0.6415(4) 0.18637(11) 0.0309(5) Uani 1 1 d .
H9BA H 0.2023 0.6314 0.1717 0.037 Uiso 1 1 calc R
H9BB H 0.3383 0.6340 0.2337 0.037 Uiso 1 1 calc R
C10B C 0.5645(4) 0.4618(3) 0.17003(10) 0.0266(5) Uani 1 1 d .
C11B C 0.5931(4) 0.4885(3) 0.09513(10) 0.0231(5) Uani 1 1 d .
H11B H 0.4455 0.4830 0.0788 0.028 Uiso 1 1 calc R
C12B C 0.7962(5) 0.3144(3) 0.07115(11) 0.0287(5) Uani 1 1 d .
H12C H 0.9502 0.3245 0.0779 0.034 Uiso 1 1 calc R
H12D H 0.7992 0.1849 0.0956 0.034 Uiso 1 1 calc R
C13B C 0.7593(5) 0.3225(3) -0.00048(12) 0.0285(5) Uani 1 1 d .
H13C H 0.6085 0.3054 -0.0061 0.034 Uiso 1 1 calc R
H13D H 0.8900 0.2082 -0.0155 0.034 Uiso 1 1 calc R
C14B C 0.7509(4) 0.5184(3) -0.04299(10) 0.0237(5) Uani 1 1 d .
C15B C 0.6649(5) 0.5117(4) -0.11009(11) 0.0285(5) Uani 1 1 d .
H15C H 0.7858 0.3942 -0.1263 0.034 Uiso 1 1 calc R
H15D H 0.5172 0.4847 -0.1033 0.034 Uiso 1 1 calc R
C16B C 0.1809(6) 0.8788(5) -0.18395(19) 0.0525(8) Uani 1 1 d .
H16B H 0.1727 0.8140 -0.2145 0.063 Uiso 1 1 d R
H16C H 0.0402 0.9877 -0.1708 0.063 Uiso 1 1 d R
C17B C 0.8181(5) 0.7329(4) 0.07484(11) 0.0314(5) Uani 1 1 d .
H17D H 0.8060 0.8647 0.0515 0.047 Uiso 1 1 calc R
H17E H 0.9607 0.6283 0.0609 0.047 Uiso 1 1 calc R
H17F H 0.8285 0.7304 0.1212 0.047 Uiso 1 1 calc R
C18B C 0.5080(5) 0.2714(4) 0.19208(12) 0.0366(6) Uani 1 1 d .
H18D H 0.4882 0.2522 0.2389 0.055 Uiso 1 1 calc R
H18E H 0.6392 0.1541 0.1800 0.055 Uiso 1 1 calc R
H18F H 0.3610 0.2873 0.1712 0.055 Uiso 1 1 calc R
C19B C 0.7847(5) 0.4367(4) 0.20712(12) 0.0346(5) Uani 1 1 d .
H19D H 0.7514 0.4231 0.2534 0.052 Uiso 1 1 calc R
H19E H 0.8258 0.5548 0.1937 0.052 Uiso 1 1 calc R
H19F H 0.9179 0.3161 0.1980 0.052 Uiso 1 1 calc R
C20B C 1.0058(5) 0.5147(4) -0.05024(12) 0.0327(5) Uani 1 1 d .
H20D H 1.1073 0.3968 -0.0691 0.049 Uiso 1 1 calc R
H20E H 1.0684 0.5081 -0.0078 0.049 Uiso 1 1 calc R
H20F H 1.0036 0.6370 -0.0785 0.049 Uiso 1 1 calc R
O1B O 0.6087(3) 0.6318(3) -0.22466(8) 0.0370(4) Uani 1 1 d .
H1BB H 0.7456 0.5539 -0.2334 0.056 Uiso 1 1 calc R

loop_
_atom_site_aniso_label
_atom_site_aniso_U_11
_atom_site_aniso_U_22
_atom_site_aniso_U_33
_atom_site_aniso_U_23
_atom_site_aniso_U_13
_atom_site_aniso_U_12
C1 0.0286(14) 0.0310(12) 0.0272(10) -0.0091(9) -0.0007(10) -0.0056(11)
C2 0.0332(15) 0.0242(11) 0.0272(10) -0.0022(9) 0.0011(10) -0.0076(11)
C3 0.0480(17) 0.0224(11) 0.0335(12) -0.0059(10) 0.0006(11) -0.0119(12)
C4 0.0406(16) 0.0192(11) 0.0307(11) -0.0083(9) 0.0021(10) -0.0080(11)
C5 0.0205(12) 0.0226(11) 0.0285(11) -0.0088(9) 0.0025(9) -0.0097(10)
C6 0.0189(12) 0.0189(10) 0.0275(11) -0.0069(8) 0.0027(8) -0.0064(9)
C7 0.0298(14) 0.0251(11) 0.0290(11) -0.0083(9) 0.0035(9) -0.0109(10)
C8 0.0391(15) 0.0314(12) 0.0299(11) -0.0130(9) 0.0056(10) -0.0153(12)
C9 0.0303(14) 0.0362(13) 0.0274(10) -0.0062(10) 0.0012(10) -0.0137(12)
C10 0.0233(13) 0.0270(12) 0.0306(11) -0.0053(9) 0.0001(10) -0.0080(11)
C11 0.0192(12) 0.0216(10) 0.0291(11) -0.0057(9) 0.0013(9) -0.0056(10)
C12 0.0323(14) 0.0178(10) 0.0338(11) -0.0063(8) -0.0015(9) -0.0059(10)
C13 0.0327(14) 0.0190(11) 0.0352(12) -0.0112(9) 0.0001(10) -0.0028(11)
C14 0.0223(12) 0.0198(10) 0.0293(10) -0.0097(9) -0.0007(9) -0.0040(10)
C15 0.0263(14) 0.0264(11) 0.0279(11) -0.0090(9) 0.0001(9) -0.0030(10)
C16 0.0384(18) 0.0363(14) 0.0436(14) -0.0091(11) -0.0034(12) 0.0002(12)
C17 0.0219(13) 0.0299(11) 0.0333(10) -0.0060(9) 0.0057(9) -0.0087(10)
C18 0.0377(15) 0.0324(12) 0.0340(11) -0.0017(10) 0.0030(10) -0.0163(12)
C19 0.0395(17) 0.0369(14) 0.0353(12) -0.0032(11) -0.0048(11) -0.0046(13)
C20 0.0313(14) 0.0289(12) 0.0372(11) -0.0090(9) -0.0039(10) -0.0143(11)
O1 0.0383(12) 0.0462(11) 0.0299(8) -0.0002(8) 0.0054(8) 0.0001(9)
C1B 0.0241(13) 0.0367(13) 0.0247(10) -0.0097(10) 0.0027(9) -0.0108(11)
C2B 0.0332(15) 0.0306(12) 0.0244(10) 0.0011(9) 0.0035(10) -0.0091(11)
C3B 0.057(2) 0.0442(16) 0.0271(12) -0.0002(11) -0.0006(13) 0.0134(15)
C4B 0.0558(19) 0.0220(11) 0.0278(11) -0.0045(9) 0.0049(12) -0.0111(12)
C5B 0.0225(12) 0.0199(10) 0.0250(10) -0.0042(8) -0.0017(9) -0.0057(9)
C6B 0.0217(12) 0.0217(11) 0.0239(10) -0.0046(8) -0.0020(8) -0.0079(10)
C7B 0.0286(13) 0.0209(11) 0.0270(11) -0.0045(8) -0.0026(9) -0.0049(10)
C8B 0.0354(15) 0.0297(12) 0.0289(11) -0.0117(9) 0.0020(10) -0.0054(11)
C9B 0.0293(14) 0.0390(13) 0.0237(10) -0.0069(9) 0.0021(9) -0.0118(12)
C10B 0.0270(13) 0.0279(12) 0.0245(10) -0.0026(9) -0.0010(9) -0.0104(11)
C11B 0.0206(12) 0.0236(11) 0.0255(10) -0.0046(8) -0.0018(8) -0.0083(10)
C12B 0.0285(13) 0.0208(11) 0.0309(12) -0.0018(9) -0.0008(10) -0.0039(10)
C13B 0.0297(13) 0.0202(11) 0.0336(11) -0.0087(9) 0.0027(10) -0.0059(10)
C14B 0.0216(12) 0.0230(11) 0.0253(10) -0.0066(8) 0.0015(9) -0.0064(10)
C15B 0.0259(13) 0.0278(11) 0.0309(11) -0.0098(9) 0.0016(9) -0.0072(10)
C16B 0.0340(18) 0.0376(15) 0.077(2) 0.0002(14) 0.0027(16) -0.0084(14)
C17B 0.0356(15) 0.0344(12) 0.0317(11) -0.0066(9) -0.0007(10) -0.0209(12)
C18B 0.0431(16) 0.0375(14) 0.0309(11) -0.0001(10) 0.0047(11) -0.0200(13)
C19B 0.0339(15) 0.0382(13) 0.0284(11) -0.0013(10) -0.0076(10) -0.0106(12)
C20B 0.0247(14) 0.0376(13) 0.0359(12) -0.0107(10) 0.0059(10) -0.0107(11)
O1B 0.0340(11) 0.0484(10) 0.0263(8) -0.0139(7) 0.0031(7) -0.0103(9)

loop_
_atom_type_symbol
_atom_type_description
_atom_type_scat_dispersion_real
_atom_type_scat_dispersion_imag
_atom_type_scat_source
C C 0.0181 0.0091 'International Tables Vol C Tables 4.2.6.8 and 6.1.1.4'
H H 0.0000 0.0000 'International Tables Vol C Tables 4.2.6.8 and 6.1.1.4'
O O 0.0492 0.0322 'International Tables Vol C Tables 4.2.6.8 and 6.1.1.4'

loop_
_geom_angle_atom_site_label_1
_geom_angle_atom_site_label_2
_geom_angle_atom_site_label_3
_geom_angle
O1 C1 C2 109.14(19)
O1 C1 C15 105.1(2)
C2 C1 C15 114.6(2)
O1 C1 H1A 109.3
C2 C1 H1A 109.3
C15 C1 H1A 109.3
C16 C2 C3 123.4(2)
C16 C2 C1 119.2(2)
C3 C2 C1 117.4(2)
C2 C3 C4 112.70(19)
C2 C3 H3A 109.1
C4 C3 H3A 109.1
C2 C3 H3B 109.1
C4 C3 H3B 109.1
H3A C3 H3B 107.8
C3 C4 C5 117.6(2)
C3 C4 H4A 107.9
C5 C4 H4A 107.9
C3 C4 H4B 107.9
C5 C4 H4B 107.9
H4A C4 H4B 107.2
C4 C5 C14 114.24(18)
C4 C5 C6 111.28(17)
C14 C5 C6 115.33(16)
C4 C5 H5A 104.9
C14 C5 H5A 104.9
C6 C5 H5A 104.9
C17 C6 C7 108.19(17)
C17 C6 C11 113.40(17)
C7 C6 C11 107.15(19)
C17 C6 C5 111.74(19)
C7 C6 C5 108.83(16)
C11 C6 C5 107.35(16)
C8 C7 C6 113.65(18)
C8 C7 H7A 108.8
C6 C7 H7A 108.8
C8 C7 H7B 108.8
C6 C7 H7B 108.8
H7A C7 H7B 107.7
C9 C8 C7 111.81(19)
C9 C8 H8A 109.3
C7 C8 H8A 109.3
C9 C8 H8B 109.3
C7 C8 H8B 109.3
H8A C8 H8B 107.9
C8 C9 C10 113.8(2)
C8 C9 H9A 108.8
C10 C9 H9A 108.8
C8 C9 H9B 108.8
C10 C9 H9B 108.8
H9A C9 H9B 107.7
C19 C10 C9 107.2(2)
C19 C10 C18 107.0(2)
C9 C10 C18 110.54(18)
C19 C10 C11 109.13(19)
C9 C10 C11 108.47(18)
C18 C10 C11 114.2(2)
C12 C11 C10 114.01(18)
C12 C11 C6 110.72(19)
C10 C11 C6 117.57(17)
C12 C11 H11A 104.3
C10 C11 H11A 104.3
C6 C11 H11A 104.3
C13 C12 C11 110.02(17)
C13 C12 H12A 109.7
C11 C12 H12A 109.7
C13 C12 H12B 109.7
C11 C12 H12B 109.7
H12A C12 H12B 108.2
C12 C13 C14 114.79(18)
C12 C13 H13A 108.6
C14 C13 H13A 108.6
C12 C13 H13B 108.6
C14 C13 H13B 108.6
H13A C13 H13B 107.5
C20 C14 C13 109.48(19)
C20 C14 C15 109.9(2)
C13 C14 C15 104.41(18)
C20 C14 C5 114.34(18)
C13 C14 C5 108.63(18)
C15 C14 C5 109.56(16)
C1 C15 C14 118.8(2)
C1 C15 H15A 107.6
C14 C15 H15A 107.6
C1 C15 H15B 107.6
C14 C15 H15B 107.6
H15A C15 H15B 107.1
C2 C16 H16 125.5
C2 C16 H16A 124.1
H16 C16 H16A 110.4
C6 C17 H17A 109.5
C6 C17 H17B 109.5
H17A C17 H17B 109.5
C6 C17 H17C 109.5
H17A C17 H17C 109.5
H17B C17 H17C 109.5
C10 C18 H18A 109.5
C10 C18 H18B 109.5
H18A C18 H18B 109.5
C10 C18 H18C 109.5
H18A C18 H18C 109.5
H18B C18 H18C 109.5
C10 C19 H19A 109.5
C10 C19 H19B 109.5
H19A C19 H19B 109.5
C10 C19 H19C 109.5
H19A C19 H19C 109.5
H19B C19 H19C 109.5
C14 C20 H20A 109.5
C14 C20 H20B 109.5
H20A C20 H20B 109.5
C14 C20 H20C 109.5
H20A C20 H20C 109.5
H20B C20 H20C 109.5
C1 O1 H1O 102.9
O1B C1B C2B 108.7(2)
O1B C1B C15B 109.05(19)
C2B C1B C15B 110.45(18)
O1B C1B H1BA 109.5
C2B C1B H1BA 109.5
C15B C1B H1BA 109.5
C16B C2B C3B 121.8(3)
C16B C2B C1B 122.2(2)
C3B C2B C1B 116.0(3)
C2B C3B C4B 118.6(2)
C2B C3B H3B1 107.7
C4B C3B H3B1 107.7
C2B C3B H3B2 107.7
C4B C3B H3B2 107.7
H3B1 C3B H3B2 107.1
C3B C4B C5B 114.3(2)
C3B C4B H4BA 108.7
C5B C4B H4BA 108.7
C3B C4B H4BB 108.7
C5B C4B H4BB 108.7
H4BA C4B H4BB 107.6
C4B C5B C14B 111.28(17)
C4B C5B C6B 112.40(17)
C14B C5B C6B 115.77(18)
C4B C5B H5BA 105.5
C14B C5B H5BA 105.5
C6B C5B H5BA 105.5
C17B C6B C7B 108.32(18)
C17B C6B C11B 114.60(19)
C7B C6B C11B 107.75(17)
C17B C6B C5B 111.23(18)
C7B C6B C5B 107.74(18)
C11B C6B C5B 106.96(15)
C8B C7B C6B 112.79(19)
C8B C7B H7BA 109.0
C6B C7B H7BA 109.0
C8B C7B H7BB 109.0
C6B C7B H7BB 109.0
H7BA C7B H7BB 107.8
C9B C8B C7B 110.93(18)
C9B C8B H8BA 109.5
C7B C8B H8BA 109.5
C9B C8B H8BB 109.5
C7B C8B H8BB 109.5
H8BA C8B H8BB 108.0
C8B C9B C10B 114.08(19)
C8B C9B H9BA 108.7
C10B C9B H9BA 108.7
C8B C9B H9BB 108.7
C10B C9B H9BB 108.7
H9BA C9B H9BB 107.6
C19B C10B C9B 111.0(2)
C19B C10B C18B 107.7(2)
C9B C10B C18B 107.21(19)
C19B C10B C11B 114.57(18)
C9B C10B C11B 108.05(18)
C18B C10B C11B 108.05(17)
C12B C11B C6B 110.60(17)
C12B C11B C10B 114.12(19)
C6B C11B C10B 116.98(17)
C12B C11B H11B 104.6
C6B C11B H11B 104.6
C10B C11B H11B 104.6
C13B C12B C11B 109.2(2)
C13B C12B H12C 109.8
C11B C12B H12C 109.8
C13B C12B H12D 109.8
C11B C12B H12D 109.8
H12C C12B H12D 108.3
C12B C13B C14B 114.10(18)
C12B C13B H13C 108.7
C14B C13B H13C 108.7
C12B C13B H13D 108.7
C14B C13B H13D 108.7
H13C C13B H13D 107.6
C13B C14B C20B 108.6(2)
C13B C14B C15B 105.24(17)
C20B C14B C15B 108.08(18)
C13B C14B C5B 109.09(17)
C20B C14B C5B 114.71(17)
C15B C14B C5B 110.64(19)
C1B C15B C14B 120.10(18)
C1B C15B H15C 107.3
C14B C15B H15C 107.3
C1B C15B H15D 107.3
C14B C15B H15D 107.3
H15C C15B H15D 106.9
C2B C16B H16B 126.2
C2B C16B H16C 112.2
H16B C16B H16C 121.4
C6B C17B H17D 109.5
C6B C17B H17E 109.5
H17D C17B H17E 109.5
C6B C17B H17F 109.5
H17D C17B H17F 109.5
H17E C17B H17F 109.5
C10B C18B H18D 109.5
C10B C18B H18E 109.5
H18D C18B H18E 109.5
C10B C18B H18F 109.5
H18D C18B H18F 109.5
H18E C18B H18F 109.5
C10B C19B H19D 109.5
C10B C19B H19E 109.5
H19D C19B H19E 109.5
C10B C19B H19F 109.5
H19D C19B H19F 109.5
H19E C19B H19F 109.5
C14B C20B H20D 109.5
C14B C20B H20E 109.5
H20D C20B H20E 109.5
C14B C20B H20F 109.5
H20D C20B H20F 109.5
H20E C20B H20F 109.5
C1B O1B H1BB 109.5

loop_
_geom_bond_atom_site_label_1
_geom_bond_atom_site_label_2
_geom_bond_distance
C1 O1 1.457(3)
C1 C2 1.502(3)
C1 C15 1.529(3)
C1 H1A 1.0000
C2 C16 1.320(4)
C2 C3 1.497(4)
C3 C4 1.542(3)
C3 H3A 0.9900
C3 H3B 0.9900
C4 C5 1.544(3)
C4 H4A 0.9900
C4 H4B 0.9900
C5 C14 1.575(3)
C5 C6 1.579(3)
C5 H5A 1.0000
C6 C17 1.540(3)
C6 C7 1.551(3)
C6 C11 1.563(3)
C7 C8 1.529(3)
C7 H7A 0.9900
C7 H7B 0.9900
C8 C9 1.510(4)
C8 H8A 0.9900
C8 H8B 0.9900
C9 C10 1.541(3)
C9 H9A 0.9900
C9 H9B 0.9900
C10 C19 1.531(4)
C10 C18 1.541(3)
C10 C11 1.557(3)
C11 C12 1.528(3)
C11 H11A 1.0000
C12 C13 1.522(3)
C12 H12A 0.9900
C12 H12B 0.9900
C13 C14 1.538(3)
C13 H13A 0.9900
C13 H13B 0.9900
C14 C20 1.539(3)
C14 C15 1.551(3)
C15 H15A 0.9900
C15 H15B 0.9900
C16 H16 0.9348
C16 H16A 1.0393
C17 H17A 0.9800
C17 H17B 0.9800
C17 H17C 0.9800
C18 H18A 0.9800
C18 H18B 0.9800
C18 H18C 0.9800
C19 H19A 0.9800
C19 H19B 0.9800
C19 H19C 0.9800
C20 H20A 0.9800
C20 H20B 0.9800
C20 H20C 0.9800
O1 H1O 0.8178
C1B O1B 1.427(3)
C1B C2B 1.512(3)
C1B C15B 1.544(3)
C1B H1BA 1.0000
C2B C16B 1.320(5)
C2B C3B 1.485(4)
C3B C4B 1.509(4)
C3B H3B1 0.9900
C3B H3B2 0.9900
C4B C5B 1.552(3)
C4B H4BA 0.9900
C4B H4BB 0.9900
C5B C14B 1.564(3)
C5B C6B 1.577(3)
C5B H5BA 1.0000
C6B C17B 1.540(3)
C6B C7B 1.553(3)
C6B C11B 1.557(3)
C7B C8B 1.540(3)
C7B H7BA 0.9900
C7B H7BB 0.9900
C8B C9B 1.521(4)
C8B H8BA 0.9900
C8B H8BB 0.9900
C9B C10B 1.533(3)
C9B H9BA 0.9900
C9B H9BB 0.9900
C10B C19B 1.528(4)
C10B C18B 1.547(3)
C10B C11B 1.564(3)
C11B C12B 1.529(3)
C11B H11B 1.0000
C12B C13B 1.528(3)
C12B H12C 0.9900
C12B H12D 0.9900
C13B C14B 1.536(3)
C13B H13C 0.9900
C13B H13D 0.9900
C14B C20B 1.541(3)
C14B C15B 1.554(3)
C15B H15C 0.9900
C15B H15D 0.9900
C16B H16B 0.8774
C16B H16C 0.9830
C17B H17D 0.9800
C17B H17E 0.9800
C17B H17F 0.9800
C18B H18D 0.9800
C18B H18E 0.9800
C18B H18F 0.9800
C19B H19D 0.9800
C19B H19E 0.9800
C19B H19F 0.9800
C20B H20D 0.9800
C20B H20E 0.9800
C20B H20F 0.9800
O1B H1BB 0.8400

loop_
_geom_hbond_atom_site_label_D
_geom_hbond_atom_site_label_H
_geom_hbond_atom_site_label_A
_geom_hbond_distance_DH
_geom_hbond_distance_HA
_geom_hbond_distance_DA
_geom_hbond_angle_DHA
_geom_hbond_site_symmetry_A
O1B H1BB O1 0.84 1.99 2.816(3) 168.4 1_654

loop_
_geom_torsion_atom_site_label_1
_geom_torsion_atom_site_label_2
_geom_torsion_atom_site_label_3
_geom_torsion_atom_site_label_4
_geom_torsion
O1 C1 C2 C16 -96.0(3)
C15 C1 C2 C16 146.4(2)
O1 C1 C2 C3 83.9(2)
C15 C1 C2 C3 -33.7(3)
C16 C2 C3 C4 -95.5(3)
C1 C2 C3 C4 84.7(3)
C2 C3 C4 C5 -74.1(3)
C3 C4 C5 C14 55.6(3)
C3 C4 C5 C6 -171.6(2)
C4 C5 C6 C17 -61.1(2)
C14 C5 C6 C17 71.1(2)
C4 C5 C6 C7 58.3(2)
C14 C5 C6 C7 -169.49(19)
C4 C5 C6 C11 173.95(17)
C14 C5 C6 C11 -53.8(2)
C17 C6 C7 C8 -70.5(3)
C11 C6 C7 C8 52.1(2)
C5 C6 C7 C8 167.9(2)
C6 C7 C8 C9 -56.9(3)
C7 C8 C9 C10 55.9(3)
C8 C9 C10 C19 -168.87(19)
C8 C9 C10 C18 74.8(3)
C8 C9 C10 C11 -51.2(3)
C19 C10 C11 C12 -60.7(3)
C9 C10 C11 C12 -177.1(2)
C18 C10 C11 C12 59.1(3)
C19 C10 C11 C6 167.30(19)
C9 C10 C11 C6 50.8(3)
C18 C10 C11 C6 -72.9(2)
C17 C6 C11 C12 -65.3(2)
C7 C6 C11 C12 175.37(16)
C5 C6 C11 C12 58.6(2)
C17 C6 C11 C10 68.2(2)
C7 C6 C11 C10 -51.1(2)
C5 C6 C11 C10 -167.90(19)
C10 C11 C12 C13 163.0(2)
C6 C11 C12 C13 -61.7(2)
C11 C12 C13 C14 58.3(3)
C12 C13 C14 C20 74.9(2)
C12 C13 C14 C15 -167.4(2)
C12 C13 C14 C5 -50.6(3)
C4 C5 C14 C20 57.5(2)
C6 C5 C14 C20 -73.3(3)
C4 C5 C14 C13 -179.88(18)
C6 C5 C14 C13 49.3(2)
C4 C5 C14 C15 -66.4(2)
C6 C5 C14 C15 162.8(2)
O1 C1 C15 C14 -167.38(18)
C2 C1 C15 C14 -47.5(3)
C20 C14 C15 C1 -38.2(3)
C13 C14 C15 C1 -155.5(2)
C5 C14 C15 C1 88.3(2)
O1B C1B C2B C16B 22.3(3)
C15B C1B C2B C16B -97.3(3)
O1B C1B C2B C3B -159.8(2)
C15B C1B C2B C3B 80.6(3)
C16B C2B C3B C4B 151.8(3)
C1B C2B C3B C4B -26.0(4)
C2B C3B C4B C5B -53.7(4)
C3B C4B C5B C14B 90.7(3)
C3B C4B C5B C6B -137.6(2)
C4B C5B C6B C17B -56.9(3)
C14B C5B C6B C17B 72.6(2)
C4B C5B C6B C7B 61.7(2)
C14B C5B C6B C7B -168.87(16)
C4B C5B C6B C11B 177.3(2)
C14B C5B C6B C11B -53.3(2)
C17B C6B C7B C8B -71.4(2)
C11B C6B C7B C8B 53.1(2)
C5B C6B C7B C8B 168.22(18)
C6B C7B C8B C9B -57.2(3)
C7B C8B C9B C10B 57.1(3)
C8B C9B C10B C19B 74.1(2)
C8B C9B C10B C18B -168.6(2)
C8B C9B C10B C11B -52.4(2)
C17B C6B C11B C12B -64.4(2)
C7B C6B C11B C12B 174.94(18)
C5B C6B C11B C12B 59.3(2)
C17B C6B C11B C10B 68.5(3)
C7B C6B C11B C10B -52.1(3)
C5B C6B C11B C10B -167.72(18)
C19B C10B C11B C12B 58.5(3)
C9B C10B C11B C12B -177.16(19)
C18B C10B C11B C12B -61.5(3)
C19B C10B C11B C6B -72.8(3)
C9B C10B C11B C6B 51.5(2)
C18B C10B C11B C6B 167.2(2)
C6B C11B C12B C13B -63.5(2)
C10B C11B C12B C13B 162.15(18)
C11B C12B C13B C14B 59.3(3)
C12B C13B C14B C20B 75.0(2)
C12B C13B C14B C15B -169.4(2)
C12B C13B C14B C5B -50.7(3)
C4B C5B C14B C13B 178.7(2)
C6B C5B C14B C13B 48.7(2)
C4B C5B C14B C20B 56.6(3)
C6B C5B C14B C20B -73.4(2)
C4B C5B C14B C15B -66.0(2)
C6B C5B C14B C15B 164.06(17)
O1B C1B C15B C14B 162.7(2)
C2B C1B C15B C14B -77.9(3)
C13B C14B C15B C1B 174.8(2)
C20B C14B C15B C1B -69.2(3)
C5B C14B C15B C1B 57.1(3)
